data_2016826
loop_
_publ_author_name
'Gui, Liu-Cheng'
'Li, Fa-Si'
'Cen, Zhong-Min'
'Wang, Xiu-Jian'
'Li, Bin'

_publ_section_title
;
 A coordination polymer of CdCl~2~ with the novel zwitterionic
 dicarboxylate ligand 2,2'-(2-methylbenzimidazolium-1,3-diyl)diacetate
 (pda)
;
_journal_coeditor_code FA3164
_journal_issue 11
_journal_name_full 'Acta Crystallographica Section C'
_journal_page_first m378
_journal_page_last m380
_journal_paper_doi 10.1107/S0108270108032861
_journal_volume 64
_journal_year 2008
_chemical_formula_iupac '[Cd (C12 H11 N2 O4) Cl]'
_chemical_formula_moiety 'C12 H11 Cd Cl N2 O4'
_chemical_formula_sum 'C12 H11 Cd Cl N2 O4'
_chemical_formula_weight 395.08
_chemical_name_systematic
;
poly[chlorido[\m~4~-2,2'-(2-methylbenzimidazolium-1,3-
diyl)diacetato]cadmium(II)]
;
_space_group_IT_number 14
_symmetry_cell_setting monoclinic
_symmetry_space_group_name_Hall '-P 2yn'
_symmetry_space_group_name_H-M 'P 1 21/n 1'
_atom_sites_solution_hydrogens geom
_atom_sites_solution_primary direct
_atom_sites_solution_secondary difmap
_audit_creation_method SHELXL97
_cell_angle_alpha 90.00
_cell_angle_beta 90.229(2)
_cell_angle_gamma 90.00
_cell_formula_units_Z 4
_cell_length_a 7.2418(9)
_cell_length_b 13.4867(17)
_cell_length_c 12.9531(16)
_cell_measurement_reflns_used 3548
_cell_measurement_temperature 173(2)
_cell_measurement_theta_max 27.00
_cell_measurement_theta_min 2.18
_cell_volume 1265.1(3)
_computing_cell_refinement 'SAINT (Bruker, 1998)'
_computing_data_collection 'SMART (Bruker, 1998)'
_computing_data_reduction 'SAINT (Bruker, 1998)'
_computing_molecular_graphics
;
SHELXTL (Sheldrick, 2008), DIAMOND (Brandenburg, 1999)
;
_computing_publication_material 'SHELXTL (Sheldrick, 2008)'
_computing_structure_refinement 'SHELXL97 (Sheldrick, 2008)'
_computing_structure_solution 'SHELXS97 (Sheldrick, 2008)'
_diffrn_ambient_temperature 173(2)
_diffrn_measured_fraction_theta_full 0.974
_diffrn_measured_fraction_theta_max 0.974
_diffrn_measurement_device_type 'Bruker SMART CCD area-detector'
_diffrn_measurement_method \w
_diffrn_radiation_monochromator graphite
_diffrn_radiation_source 'fine-focus sealed tube'
_diffrn_radiation_type MoK\a
_diffrn_radiation_wavelength 0.71073
_diffrn_reflns_av_R_equivalents 0.0228
_diffrn_reflns_av_sigmaI/netI 0.0331
_diffrn_reflns_limit_h_max 9
_diffrn_reflns_limit_h_min -9
_diffrn_reflns_limit_k_max 17
_diffrn_reflns_limit_k_min -9
_diffrn_reflns_limit_l_max 16
_diffrn_reflns_limit_l_min -14
_diffrn_reflns_number 5847
_diffrn_reflns_theta_full 26.98
_diffrn_reflns_theta_max 26.98
_diffrn_reflns_theta_min 2.18
_exptl_absorpt_coefficient_mu 1.951
_exptl_absorpt_correction_T_max 0.732
_exptl_absorpt_correction_T_min 0.555
_exptl_absorpt_correction_type multi-scan
_exptl_absorpt_process_details '(SADABS; Bruker, 1998)'
_exptl_crystal_colour colourless
_exptl_crystal_density_diffrn 2.074
_exptl_crystal_density_method 'not measured'
_exptl_crystal_description block
_exptl_crystal_F_000 776
_exptl_crystal_size_max 0.40
_exptl_crystal_size_mid 0.28
_exptl_crystal_size_min 0.16
_refine_diff_density_max 1.038
_refine_diff_density_min -0.821
_refine_ls_extinction_method none
_refine_ls_goodness_of_fit_ref 1.205
_refine_ls_hydrogen_treatment constr
_refine_ls_matrix_type full
_refine_ls_number_parameters 181
_refine_ls_number_reflns 2693
_refine_ls_number_restraints 0
_refine_ls_restrained_S_all 1.205
_refine_ls_R_factor_all 0.0424
_refine_ls_R_factor_gt 0.0315
_refine_ls_shift/su_max 0.001
_refine_ls_shift/su_mean 0.000
_refine_ls_structure_factor_coef Fsqd
_refine_ls_weighting_details 'calc w = 1/[\s^2^(Fo^2^)+(0.0723P)^2^+1.7823P] where P=(Fo^2^+2Fc^2^)/3'
_refine_ls_weighting_scheme calc
_refine_ls_wR_factor_gt 0.1048
_refine_ls_wR_factor_ref 0.1251
_reflns_number_gt 2241
_reflns_number_total 2693
_reflns_threshold_expression I>2\s(I)
_cod_data_source_file fa3164.cif
_cod_data_source_block I
_cod_original_sg_symbol_H-M 'P 21/n'
_cod_database_code 2016826
_cod_database_fobs_code 2016826

loop_
_symmetry_equiv_pos_as_xyz
'x, y, z'
'-x+1/2, y+1/2, -z+1/2'
'-x, -y, -z'
'x-1/2, -y-1/2, z-1/2'

loop_
_atom_site_type_symbol
_atom_site_label
_atom_site_fract_x
_atom_site_fract_y
_atom_site_fract_z
_atom_site_U_iso_or_equiv
_atom_site_adp_type
_atom_site_calc_flag
_atom_site_refinement_flags
_atom_site_occupancy
Cd Cd1 0.13675(5) 0.94640(2) 0.58680(3) 0.01299(15) Uani d . 1
Cl Cl1 0.30720(17) 0.83063(9) 0.69607(10) 0.0202(3) Uani d . 1
O O1 0.0973(5) 1.0048(3) 0.3121(3) 0.0222(8) Uani d . 1
O O2 0.2818(6) 0.9424(3) 0.4343(3) 0.0304(10) Uani d . 1
O O3 0.2445(5) 0.6001(3) -0.0988(3) 0.0233(8) Uani d . 1
O O4 0.4336(5) 0.6679(2) 0.0185(3) 0.0188(8) Uani d . 1
N N1 0.3229(6) 0.9224(3) 0.1645(3) 0.0145(8) Uani d . 1
N N2 0.2095(5) 0.8331(3) 0.0387(3) 0.0124(8) Uani d . 1
C C1 0.2241(7) 0.9300(3) 0.0005(4) 0.0144(10) Uani d . 1
C C2 0.1762(7) 0.9722(4) -0.0930(4) 0.0177(10) Uani d . 1
H H2A 0.1233 0.9341 -0.1472 0.021 Uiso calc R 1
C C3 0.2089(7) 1.0724(4) -0.1039(4) 0.0178(10) Uani d . 1
H H3A 0.1771 1.1040 -0.1671 0.021 Uiso calc R 1
C C4 0.2875(7) 1.1287(4) -0.0246(4) 0.0175(10) Uani d . 1
H H4A 0.3101 1.1973 -0.0359 0.021 Uiso calc R 1
C C5 0.3335(7) 1.0875(4) 0.0701(4) 0.0180(10) Uani d . 1
H H5A 0.3864 1.1258 0.1242 0.022 Uiso calc R 1
C C6 0.2971(6) 0.9858(4) 0.0814(4) 0.0120(9) Uani d . 1
C C7 0.2671(7) 0.8312(3) 0.1366(4) 0.0160(10) Uani d . 1
C C8 0.2710(7) 0.7465(4) 0.2067(4) 0.0200(11) Uani d . 1
H H8A 0.2246 0.6876 0.1707 0.030 Uiso calc R 1
H H8B 0.1930 0.7603 0.2666 0.030 Uiso calc R 1
H H8C 0.3981 0.7346 0.2298 0.030 Uiso calc R 1
C C9 0.3958(7) 0.9478(3) 0.2650(4) 0.0150(10) Uani d . 1
H H9A 0.4723 1.0083 0.2592 0.018 Uiso calc R 1
H H9B 0.4762 0.8933 0.2898 0.018 Uiso calc R 1
C C10 0.2408(7) 0.9659(4) 0.3448(4) 0.0165(10) Uani d . 1
C C11 0.1472(7) 0.7475(4) -0.0224(4) 0.0171(10) Uani d . 1
H H11A 0.1096 0.7712 -0.0917 0.021 Uiso calc R 1
H H11B 0.0365 0.7190 0.0109 0.021 Uiso calc R 1
C C12 0.2915(7) 0.6649(3) -0.0356(4) 0.0142(9) Uani d . 1

loop_
_atom_site_aniso_label
_atom_site_aniso_U_11
_atom_site_aniso_U_22
_atom_site_aniso_U_33
_atom_site_aniso_U_12
_atom_site_aniso_U_13
_atom_site_aniso_U_23
Cd1 0.0139(2) 0.0131(2) 0.0120(2) 0.00039(12) -0.00122(14) 0.00061(12)
Cl1 0.0239(6) 0.0166(6) 0.0200(6) 0.0057(5) -0.0069(5) -0.0007(5)
O1 0.0193(19) 0.030(2) 0.0170(19) 0.0065(16) 0.0078(15) 0.0001(16)
O2 0.025(2) 0.056(3) 0.010(2) -0.0004(18) 0.0018(16) 0.0012(17)
O3 0.024(2) 0.0160(18) 0.030(2) 0.0045(15) -0.0065(17) -0.0074(15)
O4 0.0184(18) 0.0169(17) 0.0211(19) 0.0027(14) -0.0050(15) -0.0017(14)
N1 0.014(2) 0.0129(19) 0.017(2) 0.0014(15) -0.0048(16) -0.0018(16)
N2 0.0121(19) 0.0137(19) 0.011(2) 0.0015(15) 0.0008(15) -0.0021(15)
C1 0.011(2) 0.010(2) 0.022(3) 0.0033(17) -0.0010(19) -0.0020(18)
C2 0.012(2) 0.019(2) 0.022(3) 0.0047(19) -0.003(2) -0.003(2)
C3 0.019(2) 0.020(2) 0.014(3) 0.007(2) 0.003(2) 0.0082(19)
C4 0.021(3) 0.014(2) 0.017(3) 0.0031(19) 0.006(2) 0.0040(19)
C5 0.018(2) 0.010(2) 0.026(3) 0.0017(18) 0.001(2) -0.004(2)
C6 0.010(2) 0.017(2) 0.009(2) 0.0013(17) 0.0041(17) 0.0002(18)
C7 0.015(2) 0.011(2) 0.022(3) 0.0021(18) -0.0049(19) -0.0011(19)
C8 0.026(3) 0.019(2) 0.015(3) -0.001(2) 0.002(2) 0.002(2)
C9 0.013(2) 0.018(2) 0.014(3) -0.0005(18) 0.0006(19) -0.0016(18)
C10 0.019(3) 0.017(2) 0.014(3) -0.0044(19) 0.000(2) -0.0054(19)
C11 0.014(2) 0.016(2) 0.021(3) 0.0014(19) -0.004(2) -0.007(2)
C12 0.018(2) 0.010(2) 0.015(2) -0.0010(18) 0.0008(19) 0.0033(18)

loop_
_atom_type_symbol
_atom_type_description
_atom_type_scat_dispersion_real
_atom_type_scat_dispersion_imag
_atom_type_scat_source
C C 0.0033 0.0016 'International Tables Vol C Tables 4.2.6.8 and 6.1.1.4'
H H 0.0000 0.0000 'International Tables Vol C Tables 4.2.6.8 and 6.1.1.4'
N N 0.0061 0.0033 'International Tables Vol C Tables 4.2.6.8 and 6.1.1.4'
O O 0.0106 0.0060 'International Tables Vol C Tables 4.2.6.8 and 6.1.1.4'
Cl Cl 0.1484 0.1585 'International Tables Vol C Tables 4.2.6.8 and 6.1.1.4'
Cd Cd -0.8075 1.2024 'International Tables Vol C Tables 4.2.6.8 and 6.1.1.4'

loop_
_geom_angle_atom_site_label_1
_geom_angle_atom_site_label_2
_geom_angle_atom_site_label_3
_geom_angle_site_symmetry_1
_geom_angle_site_symmetry_3
_geom_angle
_geom_angle_publ_flag
O2 Cd1 O1 . 3_576 151.50(15) yes
O2 Cd1 O3 . 2 84.42(15) yes
O1 Cd1 O3 3_576 2 88.81(14) yes
O2 Cd1 O4 . 4_576 86.92(14) yes
O1 Cd1 O4 3_576 4_576 86.42(14) yes
O3 Cd1 O4 2 4_576 152.39(13) yes
O2 Cd1 Cl1 . . 104.95(11) yes
O1 Cd1 Cl1 3_576 . 103.33(10) yes
O3 Cd1 Cl1 2 . 110.93(10) yes
O4 Cd1 Cl1 4_576 . 96.63(9) yes
O2 Cd1 Cd1 . 3_576 72.20(11) ?
O1 Cd1 Cd1 3_576 3_576 79.50(10) ?
O3 Cd1 Cd1 2 3_576 82.68(9) ?
O4 Cd1 Cd1 4_576 3_576 69.71(9) ?
Cl1 Cd1 Cd1 . 3_576 166.00(3) ?
C10 O1 Cd1 . 3_576 124.0(3) ?
C10 O2 Cd1 . . 135.1(4) ?
C12 O3 Cd1 . 2_545 119.9(3) ?
C12 O4 Cd1 . 4_675 136.1(3) ?
C7 N1 C6 . . 108.4(4) ?
C7 N1 C9 . . 124.6(4) ?
C6 N1 C9 . . 127.0(4) ?
C7 N2 C1 . . 109.2(4) ?
C7 N2 C11 . . 126.3(4) ?
C1 N2 C11 . . 124.4(4) ?
C2 C1 C6 . . 122.1(4) ?
C2 C1 N2 . . 132.4(5) ?
C6 C1 N2 . . 105.4(4) ?
C3 C2 C1 . . 116.8(5) ?
C3 C2 H2A . . 121.6 ?
C1 C2 H2A . . 121.6 ?
C2 C3 C4 . . 121.8(5) ?
C2 C3 H3A . . 119.1 ?
C4 C3 H3A . . 119.1 ?
C5 C4 C3 . . 121.9(5) ?
C5 C4 H4A . . 119.0 ?
C3 C4 H4A . . 119.0 ?
C4 C5 C6 . . 116.1(5) ?
C4 C5 H5A . . 122.0 ?
C6 C5 H5A . . 122.0 ?
N1 C6 C1 . . 107.6(4) ?
N1 C6 C5 . . 131.1(4) ?
C1 C6 C5 . . 121.3(4) ?
N2 C7 N1 . . 109.3(4) ?
N2 C7 C8 . . 127.7(4) ?
N1 C7 C8 . . 123.0(5) ?
C7 C8 H8A . . 109.5 ?
C7 C8 H8B . . 109.5 ?
H8A C8 H8B . . 109.5 ?
C7 C8 H8C . . 109.5 ?
H8A C8 H8C . . 109.5 ?
H8B C8 H8C . . 109.5 ?
N1 C9 C10 . . 112.1(4) ?
N1 C9 H9A . . 109.2 ?
C10 C9 H9A . . 109.2 ?
N1 C9 H9B . . 109.2 ?
C10 C9 H9B . . 109.2 ?
H9A C9 H9B . . 107.9 ?
O2 C10 O1 . . 128.9(5) ?
O2 C10 C9 . . 114.4(5) ?
O1 C10 C9 . . 116.6(4) ?
N2 C11 C12 . . 114.9(4) ?
N2 C11 H11A . . 108.5 ?
C12 C11 H11A . . 108.5 ?
N2 C11 H11B . . 108.5 ?
C12 C11 H11B . . 108.5 ?
H11A C11 H11B . . 107.5 ?
O4 C12 O3 . . 128.1(5) ?
O4 C12 C11 . . 118.4(4) ?
O3 C12 C11 . . 113.4(4) ?

loop_
_geom_bond_atom_site_label_1
_geom_bond_atom_site_label_2
_geom_bond_site_symmetry_2
_geom_bond_distance
_geom_bond_publ_flag
Cd1 O2 . 2.241(4) yes
Cd1 O1 3_576 2.245(3) yes
Cd1 O3 2 2.249(4) yes
Cd1 O4 4_576 2.305(3) yes
Cd1 Cl1 . 2.4395(12) yes
Cd1 Cd1 3_576 3.3217(7) ?
O1 C10 . 1.238(6) yes
O2 C10 . 1.237(7) yes
O3 C12 . 1.245(6) yes
O4 C12 . 1.243(6) yes
N1 C7 . 1.344(6) ?
N1 C6 . 1.386(6) ?
N1 C9 . 1.444(6) ?
N2 C7 . 1.334(6) ?
N2 C1 . 1.402(6) ?
N2 C11 . 1.470(6) ?
C1 C2 . 1.382(7) ?
C1 C6 . 1.393(7) ?
C2 C3 . 1.379(7) ?
C2 H2A . 0.9500 ?
C3 C4 . 1.398(8) ?
C3 H3A . 0.9500 ?
C4 C5 . 1.386(7) ?
C4 H4A . 0.9500 ?
C5 C6 . 1.405(7) ?
C5 H5A . 0.9500 ?
C7 C8 . 1.460(7) ?
C8 H8A . 0.9800 ?
C8 H8B . 0.9800 ?
C8 H8C . 0.9800 ?
C9 C10 . 1.548(7) ?
C9 H9A . 0.9900 ?
C9 H9B . 0.9900 ?
C11 C12 . 1.537(6) ?
C11 H11A . 0.9900 ?
C11 H11B . 0.9900 ?

loop_
_geom_torsion_atom_site_label_1
_geom_torsion_atom_site_label_2
_geom_torsion_atom_site_label_3
_geom_torsion_atom_site_label_4
_geom_torsion_site_symmetry_1
_geom_torsion
O1 Cd1 O2 C10 3_576 -11.9(7)
O3 Cd1 O2 C10 2 -88.9(5)
O4 Cd1 O2 C10 4_576 64.8(5)
Cl1 Cd1 O2 C10 . 160.9(5)
Cd1 Cd1 O2 C10 3_576 -4.9(5)
C7 N2 C1 C2 . -176.8(5)
C11 N2 C1 C2 . 5.5(8)
C7 N2 C1 C6 . 0.9(5)
C11 N2 C1 C6 . -176.8(4)
C6 C1 C2 C3 . 1.8(7)
N2 C1 C2 C3 . 179.2(5)
C1 C2 C3 C4 . 0.3(8)
C2 C3 C4 C5 . -1.3(8)
C3 C4 C5 C6 . 0.3(7)
C7 N1 C6 C1 . -0.4(5)
C9 N1 C6 C1 . 179.9(4)
C7 N1 C6 C5 . -179.7(5)
C9 N1 C6 C5 . 0.6(8)
C2 C1 C6 N1 . 177.7(4)
N2 C1 C6 N1 . -0.3(5)
C2 C1 C6 C5 . -2.9(7)
N2 C1 C6 C5 . 179.1(4)
C4 C5 C6 N1 . -179.0(5)
C4 C5 C6 C1 . 1.8(7)
C1 N2 C7 N1 . -1.2(6)
C11 N2 C7 N1 . 176.5(4)
C1 N2 C7 C8 . 178.3(5)
C11 N2 C7 C8 . -4.0(8)
C6 N1 C7 N2 . 1.0(6)
C9 N1 C7 N2 . -179.3(4)
C6 N1 C7 C8 . -178.5(5)
C9 N1 C7 C8 . 1.1(8)
C7 N1 C9 C10 . -81.9(6)
C6 N1 C9 C10 . 97.7(5)
Cd1 O2 C10 O1 . 2.8(9)
Cd1 O2 C10 C9 . 179.9(3)
Cd1 O1 C10 O2 3_576 3.5(8)
Cd1 O1 C10 C9 3_576 -173.5(3)
N1 C9 C10 O2 . 147.8(4)
N1 C9 C10 O1 . -34.7(6)
C7 N2 C11 C12 . -59.8(6)
C1 N2 C11 C12 . 117.6(5)
Cd1 O4 C12 O3 4_675 -26.3(8)
Cd1 O4 C12 C11 4_675 150.8(4)
Cd1 O3 C12 O4 2_545 22.0(7)
Cd1 O3 C12 C11 2_545 -155.1(3)
N2 C11 C12 O4 . 11.7(7)
N2 C11 C12 O3 . -170.8(4)
